data_1520089
loop_
_publ_author_name
'Zhao, Liang'
'Duan, Ran'
'Zhuang, Peng-Fei'
'Zheng, Hui'
'Jiao, Cheng-Qi'
'Wang, Jun-Li'
'He, Cheng'
'Liu, Tao'

_publ_section_title
;
 12-Metal 36-membered ring based W(V)-Co(II) layers showing spin-glass
 behavior.
;
_journal_issue 28
_journal_name_full 'Dalton transactions (Cambridge, England : 2003)'
_journal_page_first 12613
_journal_page_last 12617
_journal_paper_doi 10.1039/c5dt01318f
_journal_volume 44
_journal_year 2015
_chemical_formula_sum 'C172 H130 Co3 N28 O6 W2'
_chemical_formula_weight 3229.53
_chemical_name_systematic
; 
 ? 
;
_space_group_IT_number 2
_symmetry_cell_setting triclinic
_symmetry_space_group_name_Hall '-P 1'
_symmetry_space_group_name_H-M 'P -1'
_atom_sites_solution_hydrogens geom
_atom_sites_solution_primary direct
_atom_sites_solution_secondary difmap
_audit_creation_method SHELXL-97
_audit_update_record
;
2015-05-09 deposited with the CCDC.
2015-05-27 downloaded from the CCDC.
;
_cell_angle_alpha 111.2220(10)
_cell_angle_beta 99.7680(10)
_cell_angle_gamma 104.3450(10)
_cell_formula_units_Z 1
_cell_length_a 15.2452(3)
_cell_length_b 16.9866(4)
_cell_length_c 17.9387(4)
_cell_measurement_reflns_used 6682
_cell_measurement_temperature 296(2)
_cell_measurement_theta_max 22.06
_cell_measurement_theta_min 2.18
_cell_volume 4018.72(16)
_computing_cell_refinement 'Bruker SMART'
_computing_data_collection 'Bruker SMART'
_computing_data_reduction 'Bruker SAINT'
_computing_molecular_graphics 'Bruker SHELXTL'
_computing_publication_material 'Bruker SHELXTL'
_computing_structure_refinement 'Bruker SHELXTL'
_computing_structure_solution 'Bruker SHELXTL'
_diffrn_ambient_temperature 296(2)
_diffrn_measured_fraction_theta_full 0.999
_diffrn_measured_fraction_theta_max 0.999
_diffrn_measurement_device_type 'CCD area detector'
_diffrn_measurement_method 'phi and omega scans'
_diffrn_radiation_monochromator graphite
_diffrn_radiation_source 'fine-focus sealed tube'
_diffrn_radiation_type MoK\a
_diffrn_radiation_wavelength 0.71073
_diffrn_reflns_av_R_equivalents 0.0563
_diffrn_reflns_av_sigmaI/netI 0.0760
_diffrn_reflns_limit_h_max 17
_diffrn_reflns_limit_h_min -18
_diffrn_reflns_limit_k_max 20
_diffrn_reflns_limit_k_min -18
_diffrn_reflns_limit_l_max 20
_diffrn_reflns_limit_l_min -21
_diffrn_reflns_number 35090
_diffrn_reflns_theta_full 25.00
_diffrn_reflns_theta_max 25.00
_diffrn_reflns_theta_min 1.62
_exptl_absorpt_coefficient_mu 1.792
_exptl_absorpt_correction_T_max 0.9001
_exptl_absorpt_correction_T_min 0.7046
_exptl_absorpt_correction_type empirical
_exptl_absorpt_process_details sadabs
_exptl_crystal_colour red
_exptl_crystal_density_diffrn 1.334
_exptl_crystal_density_method 'not measured'
_exptl_crystal_description block
_exptl_crystal_F_000 1635
_exptl_crystal_size_max 0.21
_exptl_crystal_size_mid 0.13
_exptl_crystal_size_min 0.06
_refine_diff_density_max 1.899
_refine_diff_density_min -1.760
_refine_diff_density_rms 0.134
_refine_ls_extinction_method none
_refine_ls_goodness_of_fit_ref 1.087
_refine_ls_hydrogen_treatment constr
_refine_ls_matrix_type full
_refine_ls_number_parameters 1082
_refine_ls_number_reflns 14143
_refine_ls_number_restraints 2912
_refine_ls_restrained_S_all 1.048
_refine_ls_R_factor_all 0.0899
_refine_ls_R_factor_gt 0.0642
_refine_ls_shift/su_max 0.028
_refine_ls_shift/su_mean 0.001
_refine_ls_structure_factor_coef Fsqd
_refine_ls_weighting_details 'calc w=1/[\s^2^(Fo^2^)+(0.1050P)^2^+0.4045P] where P=(Fo^2^+2Fc^2^)/3'
_refine_ls_weighting_scheme calc
_refine_ls_wR_factor_gt 0.1675
_refine_ls_wR_factor_ref 0.1814
_reflns_number_gt 10429
_reflns_number_total 14143
_reflns_threshold_expression >2sigma(I)
_cod_data_source_file c5dt01318f2.cif
_cod_data_source_block 2
_cod_depositor_comments
;
The following automatic conversions were performed:

'_symmetry_cell_setting' value 'Triclinic' changed to 'triclinic'
according to
/usr/data/users/saulius/crontab/automatic-downloads/rss-feeds/RSC/lib/dictionaries/cif_core.dic
dictionary named 'cif_core.dic' version 2.4.2 from 2011-04-26.

Automatic conversion script
Id: cif_fix_values 3271 2015-04-21 07:52:19Z andrius 

 Adding full bibliography for 1520088--1520089.cif.
;
_cod_original_cell_volume 4018.72(15)
_cod_original_sg_symbol_H-M 'P-1   '
_cod_database_code 1520089

loop_
_symmetry_equiv_pos_as_xyz
'x, y, z'
'-x, -y, -z'

loop_
_atom_site_label
_atom_site_type_symbol
_atom_site_fract_x
_atom_site_fract_y
_atom_site_fract_z
_atom_site_U_iso_or_equiv
_atom_site_adp_type
_atom_site_occupancy
_atom_site_symmetry_multiplicity
_atom_site_calc_flag
_atom_site_refinement_flags
_atom_site_disorder_assembly
_atom_site_disorder_group
W1 W 1.151636(18) 0.281582(19) 0.300556(16) 0.03850(12) Uani 1 1 d U A .
Co1 Co 1.0000 0.5000 0.5000 0.0392(3) Uani 1 2 d S . .
Co2 Co 1.5000 0.5000 0.5000 0.0421(3) Uani 1 2 d S . .
Co3 Co 1.0000 0.0000 0.0000 0.0433(3) Uani 1 2 d S . .
N1 N 1.0740(4) 0.4265(4) 0.4282(3) 0.0400(13) Uani 1 1 d U . .
N2 N 1.3578(4) 0.4286(4) 0.4277(4) 0.0485(15) Uani 1 1 d U . .
N3 N 1.0557(4) 0.1172(4) 0.1114(4) 0.0505(15) Uani 1 1 d U . .
N4 N 1.2896(5) 0.1569(5) 0.2819(4) 0.069(2) Uani 1 1 d U . .
N5 N 1.2806(14) 0.3773(12) 0.2048(11) 0.065(5) Uani 0.558(5) 1 d PU A 1
N5' N 1.2778(17) 0.3314(16) 0.1844(13) 0.066(6) Uani 0.442(5) 1 d PU A 2
N6 N 1.0184(5) 0.3500(5) 0.1900(4) 0.0634(19) Uani 1 1 d U A .
N7 N 0.9498(5) 0.1444(5) 0.2894(5) 0.069(2) Uani 1 1 d U A .
N8 N 1.1845(6) 0.2532(5) 0.4749(5) 0.071(2) Uani 1 1 d U A .
N9 N 1.4890(4) 0.6158(5) 0.4808(4) 0.0510(14) Uani 1 1 d U . .
N10 N 1.5440(4) 0.4627(4) 0.3841(4) 0.0503(15) Uani 1 1 d U . .
N11 N 1.0150(4) -0.0763(5) 0.0725(4) 0.0552(14) Uani 1 1 d U . .
N12 N 0.8571(4) -0.0099(4) 0.0049(4) 0.0449(14) Uani 1 1 d U . .
N13 N 1.0398(4) 0.4543(4) 0.5935(4) 0.0463(14) Uani 1 1 d U . .
N14 N 0.8691(4) 0.3860(4) 0.4331(4) 0.0429(14) Uani 1 1 d U . .
C1 C 1.1048(5) 0.3788(5) 0.3845(4) 0.0430(14) Uani 1 1 d U . .
C2 C 1.2850(5) 0.3818(5) 0.3848(4) 0.0437(14) Uani 1 1 d U . .
C3 C 1.0915(5) 0.1762(5) 0.1760(5) 0.0496(15) Uani 1 1 d U . .
C4 C 1.2403(5) 0.1988(6) 0.2883(5) 0.0524(16) Uani 1 1 d U . .
C5 C 1.2343(5) 0.3296(6) 0.2297(5) 0.0539(14) Uani 1 1 d U . .
C6 C 1.0625(5) 0.3262(5) 0.2298(5) 0.0493(16) Uani 1 1 d U . .
C7 C 1.0195(6) 0.1954(6) 0.2936(5) 0.0534(15) Uani 1 1 d U . .
C8 C 1.5247(6) 0.6995(6) 0.5404(5) 0.0560(16) Uani 1 1 d U . .
H8A H 1.5646 0.7104 0.5911 0.067 Uiso 1 1 calc R . .
C9 C 1.5048(6) 0.7706(6) 0.5303(6) 0.0648(18) Uani 1 1 d U . .
H9A H 1.5315 0.8277 0.5739 0.078 Uiso 1 1 calc R . .
C10 C 1.4457(7) 0.7584(7) 0.4561(6) 0.0679(17) Uani 1 1 d U . .
C11 C 1.4170(7) 0.6728(7) 0.3925(6) 0.075(2) Uani 1 1 d U . .
H11A H 1.3837 0.6617 0.3392 0.090 Uiso 1 1 calc R . .
C12 C 1.4368(6) 0.6043(7) 0.4069(6) 0.0670(17) Uani 1 1 d U . .
H12A H 1.4129 0.5471 0.3634 0.080 Uiso 1 1 calc R . .
C13 C 1.4139(7) 0.8271(7) 0.4430(7) 0.0757(18) Uani 1 1 d U . .
H13A H 1.3959 0.8208 0.3884 0.091 Uiso 1 1 calc R . .
C14 C 1.4085(7) 0.8953(7) 0.4998(7) 0.0782(18) Uani 1 1 d U . .
H14A H 1.4349 0.9048 0.5544 0.094 Uiso 1 1 calc R . .
C15 C 1.3657(8) 0.9613(7) 0.4903(7) 0.0801(18) Uani 1 1 d U . .
C16 C 1.3769(9) 1.0353(8) 0.5666(8) 0.099(2) Uani 1 1 d U . .
H16A H 1.4069 1.0375 0.6173 0.118 Uiso 1 1 calc R . .
C17 C 1.3434(9) 1.1041(9) 0.5655(8) 0.100(2) Uani 1 1 d U . .
H17A H 1.3511 1.1535 0.6141 0.120 Uiso 1 1 calc R . .
C18 C 1.2957(9) 1.0938(8) 0.4836(8) 0.094(2) Uani 1 1 d U . .
H18A H 1.2658 1.1344 0.4801 0.113 Uiso 1 1 calc R . .
C19 C 1.2931(8) 1.0255(8) 0.4101(8) 0.092(2) Uani 1 1 d U . .
H19A H 1.2641 1.0216 0.3583 0.110 Uiso 1 1 calc R . .
C20 C 1.3344(8) 0.9644(7) 0.4162(7) 0.0828(19) Uani 1 1 d U . .
H20A H 1.3412 0.9238 0.3682 0.099 Uiso 1 1 calc R . .
C21 C 1.6241(6) 0.5166(6) 0.3833(5) 0.0662(19) Uani 1 1 d U . .
H21A H 1.6640 0.5623 0.4339 0.079 Uiso 1 1 calc R . .
C22 C 1.6510(7) 0.5089(7) 0.3133(6) 0.084(2) Uani 1 1 d U . .
H22A H 1.7088 0.5467 0.3169 0.101 Uiso 1 1 calc R . .
C23 C 1.5896(7) 0.4425(7) 0.2345(6) 0.085(2) Uani 1 1 d U . .
C24 C 1.5093(6) 0.3857(6) 0.2359(5) 0.0712(19) Uani 1 1 d U . .
H24A H 1.4686 0.3388 0.1864 0.085 Uiso 1 1 calc R . .
C25 C 1.4882(6) 0.3978(6) 0.3105(5) 0.0610(17) Uani 1 1 d U . .
H25A H 1.4324 0.3589 0.3093 0.073 Uiso 1 1 calc R . .
C26 C 1.6192(8) 0.4344(7) 0.1610(6) 0.093(2) Uani 1 1 d U A .
H26A H 1.6836 0.4514 0.1662 0.111 Uiso 1 1 calc R . .
C27 C 1.5575(8) 0.4030(7) 0.0845(6) 0.0900(19) Uani 1 1 d U . .
H27A H 1.4922 0.3882 0.0735 0.108 Uiso 1 1 calc R A 1
C28 C 1.6120(15) 0.3955(13) 0.0178(11) 0.082(2) Uani 0.558(5) 1 d PU A 1
C29 C 1.6962(13) 0.3812(12) 0.0094(11) 0.082(2) Uani 0.558(5) 1 d PU A 1
H29A H 1.7313 0.3696 0.0494 0.098 Uiso 0.558(5) 1 calc PR A 1
C30 C 1.7288(14) 0.3836(12) -0.0561(11) 0.085(2) Uani 0.558(5) 1 d PU A 1
H30A H 1.7857 0.3748 -0.0614 0.102 Uiso 0.558(5) 1 calc PR A 1
C31 C 1.6707(14) 0.4004(12) -0.1170(11) 0.085(2) Uani 0.558(5) 1 d PU A 1
H31A H 1.6929 0.4053 -0.1609 0.102 Uiso 0.558(5) 1 calc PR A 1
C32 C 1.5900(15) 0.4088(14) -0.1136(12) 0.085(2) Uani 0.558(5) 1 d PU A 1
H32A H 1.5545 0.4170 -0.1560 0.102 Uiso 0.558(5) 1 calc PR A 1
C33 C 1.5538(16) 0.4059(13) -0.0459(12) 0.085(2) Uani 0.558(5) 1 d PU A 1
H33A H 1.4947 0.4106 -0.0437 0.102 Uiso 0.558(5) 1 calc PR A 1
C31' C 1.5403(18) 0.4280(16) -0.1583(15) 0.086(3) Uani 0.442(5) 1 d PU A 2
H31B H 1.5379 0.4393 -0.2054 0.103 Uiso 0.442(5) 1 calc PR A 2
C32' C 1.4709(18) 0.3742(16) -0.1493(14) 0.086(3) Uani 0.442(5) 1 d PU A 2
H32B H 1.4193 0.3383 -0.1962 0.103 Uiso 0.442(5) 1 calc PR A 2
C33' C 1.4661(18) 0.3649(16) -0.0758(13) 0.085(2) Uani 0.442(5) 1 d PU A 2
H33B H 1.4119 0.3245 -0.0763 0.102 Uiso 0.442(5) 1 calc PR A 2
C29' C 1.6177(18) 0.4705(16) -0.0122(14) 0.087(2) Uani 0.442(5) 1 d PU A 2
H29B H 1.6678 0.5101 0.0349 0.105 Uiso 0.442(5) 1 calc PR A 2
C30' C 1.6208(19) 0.4680(18) -0.0873(14) 0.088(3) Uani 0.442(5) 1 d PU A 2
H30B H 1.6790 0.4938 -0.0932 0.105 Uiso 0.442(5) 1 calc PR A 2
C28' C 1.5368(19) 0.4121(17) -0.0041(15) 0.085(2) Uani 0.442(5) 1 d PU A 2
C34 C 1.0258(6) -0.0448(7) 0.1566(6) 0.0685(17) Uani 1 1 d U . .
H34A H 1.0169 0.0096 0.1831 0.082 Uiso 1 1 calc R . .
C35 C 1.0485(7) -0.0872(7) 0.2034(7) 0.082(2) Uani 1 1 d U . .
H35A H 1.0527 -0.0623 0.2600 0.099 Uiso 1 1 calc R . .
C36 C 1.0653(7) -0.1660(7) 0.1695(7) 0.077(2) Uani 1 1 d DU . .
C37 C 1.0560(7) -0.2003(7) 0.0864(7) 0.080(2) Uani 1 1 d U . .
H37A H 1.0677 -0.2534 0.0609 0.096 Uiso 1 1 calc R . .
C38 C 1.0285(7) -0.1552(6) 0.0379(7) 0.0727(19) Uani 1 1 d U . .
H38A H 1.0196 -0.1813 -0.0194 0.087 Uiso 1 1 calc R . .
C39 C 1.0966(7) -0.2066(8) 0.2292(7) 0.088(2) Uani 1 1 d DU . .
H39A H 1.1033 -0.1761 0.2857 0.105 Uiso 1 1 calc R . .
C40 C 1.1129(8) -0.2771(8) 0.2055(8) 0.0910(18) Uani 1 1 d U . .
H40A H 1.1076 -0.3054 0.1490 0.109 Uiso 1 1 calc R . .
C41 C 1.1413(8) -0.3237(8) 0.2607(8) 0.0901(19) Uani 1 1 d U . .
C42 C 1.1570(8) -0.2831(8) 0.3491(8) 0.097(2) Uani 1 1 d U . .
H42A H 1.1519 -0.2271 0.3767 0.116 Uiso 1 1 calc R . .
C43 C 1.1811(8) -0.3350(8) 0.3922(8) 0.092(2) Uani 1 1 d U . .
H43A H 1.1899 -0.3139 0.4495 0.111 Uiso 1 1 calc R . .
C44 C 1.1910(8) -0.4133(9) 0.3500(8) 0.101(2) Uani 1 1 d U . .
H44A H 1.2061 -0.4460 0.3790 0.121 Uiso 1 1 calc R . .
C45 C 1.1801(8) -0.4476(9) 0.2668(8) 0.106(3) Uani 1 1 d U . .
H45A H 1.1878 -0.5027 0.2401 0.127 Uiso 1 1 calc R . .
C46 C 1.1571(8) -0.4000(9) 0.2201(8) 0.102(2) Uani 1 1 d U . .
H46A H 1.1532 -0.4207 0.1636 0.122 Uiso 1 1 calc R . .
C47 C 0.8297(5) 0.0118(5) 0.0751(5) 0.0535(16) Uani 1 1 d U . .
H47A H 0.8765 0.0428 0.1260 0.064 Uiso 1 1 calc R . .
C48 C 0.7372(5) -0.0089(6) 0.0765(5) 0.0553(17) Uani 1 1 d U . .
H48A H 0.7228 0.0075 0.1271 0.066 Uiso 1 1 calc R . .
C49 C 0.6649(5) -0.0547(5) 0.0016(5) 0.0485(15) Uani 1 1 d U . .
C50 C 0.6920(5) -0.0746(5) -0.0709(5) 0.0473(15) Uani 1 1 d U . .
H50A H 0.6467 -0.1043 -0.1227 0.057 Uiso 1 1 calc R . .
C51 C 0.7866(5) -0.0502(5) -0.0658(5) 0.0483(16) Uani 1 1 d U . .
H51A H 0.8027 -0.0629 -0.1155 0.058 Uiso 1 1 calc R . .
C52 C 0.5661(5) -0.0821(5) 0.0023(5) 0.0519(15) Uani 1 1 d U . .
H52A H 0.5531 -0.0565 0.0527 0.062 Uiso 1 1 calc R . .
C53 C 0.4946(5) -0.1402(6) -0.0627(5) 0.0582(16) Uani 1 1 d U . .
H53A H 0.5097 -0.1663 -0.1119 0.070 Uiso 1 1 calc R . .
C54 C 0.3945(5) -0.1691(6) -0.0677(5) 0.0546(16) Uani 1 1 d U . .
C55 C 0.3593(6) -0.1392(6) -0.0020(6) 0.0601(16) Uani 1 1 d U . .
H55A H 0.4011 -0.0983 0.0499 0.072 Uiso 1 1 calc R . .
C56 C 0.2629(6) -0.1674(6) -0.0095(6) 0.0664(17) Uani 1 1 d U . .
H56A H 0.2410 -0.1460 0.0366 0.080 Uiso 1 1 calc R . .
C57 C 0.2014(6) -0.2267(7) -0.0854(6) 0.075(2) Uani 1 1 d U . .
H57A H 0.1369 -0.2463 -0.0912 0.090 Uiso 1 1 calc R . .
C58 C 0.2339(7) -0.2578(7) -0.1537(6) 0.083(2) Uani 1 1 d U . .
H58A H 0.1914 -0.2966 -0.2057 0.100 Uiso 1 1 calc R . .
C59 C 0.3296(6) -0.2316(7) -0.1449(6) 0.075(2) Uani 1 1 d U . .
H59A H 0.3514 -0.2555 -0.1906 0.090 Uiso 1 1 calc R . .
C60 C 1.0473(6) 0.5020(7) 0.6723(5) 0.068(2) Uani 1 1 d U . .
H60A H 1.0318 0.5541 0.6852 0.081 Uiso 1 1 calc R . .
C61 C 1.0767(6) 0.4799(7) 0.7375(6) 0.070(2) Uani 1 1 d U . .
H61A H 1.0807 0.5171 0.7917 0.084 Uiso 1 1 calc R . .
C62 C 1.0996(6) 0.4042(7) 0.7224(6) 0.0645(18) Uani 1 1 d U . .
C63 C 1.0929(6) 0.3528(6) 0.6396(5) 0.0601(17) Uani 1 1 d U . .
H63A H 1.1086 0.3008 0.6256 0.072 Uiso 1 1 calc R . .
C64 C 1.0632(5) 0.3789(6) 0.5787(5) 0.0558(16) Uani 1 1 d U . .
H64A H 1.0587 0.3429 0.5240 0.067 Uiso 1 1 calc R . .
C65 C 1.1325(7) 0.3819(7) 0.7929(6) 0.0739(18) Uani 1 1 d U . .
H65A H 1.1234 0.4135 0.8437 0.089 Uiso 1 1 calc R . .
C66 C 1.1721(7) 0.3230(7) 0.7895(6) 0.0752(17) Uani 1 1 d U A .
H66A H 1.1816 0.2922 0.7386 0.090 Uiso 1 1 calc R . .
C67 C 1.2044(7) 0.2988(7) 0.8583(6) 0.0784(18) Uani 1 1 d U . .
C68 C 1.2097(13) 0.3578(14) 0.9387(11) 0.078(2) Uani 0.558(5) 1 d PU A 1
H68A H 1.1959 0.4105 0.9497 0.093 Uiso 0.558(5) 1 calc PR A 1
C69 C 1.2378(14) 0.3303(14) 1.0012(12) 0.077(2) Uani 0.558(5) 1 d PU A 1
H69A H 1.2370 0.3635 1.0550 0.093 Uiso 0.558(5) 1 calc PR A 1
C72 C 1.2071(14) 0.2170(13) 0.8321(12) 0.083(2) Uani 0.558(5) 1 d PU A 1
H72A H 1.1942 0.1806 0.7757 0.099 Uiso 0.558(5) 1 calc PR A 1
C71 C 1.2302(13) 0.1877(14) 0.8934(11) 0.084(2) Uani 0.558(5) 1 d PU A 1
H71A H 1.2211 0.1270 0.8770 0.101 Uiso 0.558(5) 1 calc PR A 1
C71' C 1.3289(17) 0.2370(15) 0.9222(13) 0.079(3) Uani 0.442(5) 1 d PU A 2
H71B H 1.3792 0.2156 0.9256 0.095 Uiso 0.442(5) 1 calc PR A 2
C69' C 1.2128(18) 0.2776(18) 0.9884(15) 0.075(3) Uani 0.442(5) 1 d PU A 2
H69B H 1.1853 0.2834 1.0317 0.090 Uiso 0.442(5) 1 calc PR A 2
C72' C 1.2965(17) 0.2622(16) 0.8601(14) 0.079(2) Uani 0.442(5) 1 d PU A 2
H72B H 1.3268 0.2586 0.8187 0.095 Uiso 0.442(5) 1 calc PR A 2
C68' C 1.1799(18) 0.3063(18) 0.9253(15) 0.078(3) Uani 0.442(5) 1 d PU A 2
H68C H 1.1348 0.3340 0.9343 0.094 Uiso 0.442(5) 1 calc PR A 2
C70 C 1.2693(9) 0.2495(8) 0.9854(7) 0.091(2) Uani 1 1 d U . .
C73 C 0.8682(5) 0.3000(5) 0.3976(5) 0.0575(17) Uani 1 1 d U . .
H73A H 0.9257 0.2899 0.4017 0.069 Uiso 1 1 calc R . .
C74 C 0.7868(5) 0.2277(6) 0.3560(5) 0.0568(17) Uani 1 1 d U . .
H74A H 0.7906 0.1704 0.3325 0.068 Uiso 1 1 calc R . .
C75 C 0.6985(5) 0.2382(5) 0.3484(5) 0.0457(15) Uani 1 1 d U . .
C76 C 0.7013(5) 0.3272(5) 0.3859(5) 0.0483(16) Uani 1 1 d U . .
H76A H 0.6449 0.3393 0.3831 0.058 Uiso 1 1 calc R . .
C77 C 0.7854(5) 0.3966(5) 0.4265(4) 0.0426(15) Uani 1 1 d U . .
H77A H 0.7836 0.4545 0.4507 0.051 Uiso 1 1 calc R . .
C78 C 0.6092(5) 0.1646(5) 0.3080(5) 0.0470(14) Uani 1 1 d U . .
H78A H 0.5538 0.1784 0.3031 0.056 Uiso 1 1 calc R . .
C79 C 0.6019(5) 0.0777(5) 0.2775(5) 0.0496(14) Uani 1 1 d U . .
H79A H 0.6580 0.0651 0.2783 0.060 Uiso 1 1 calc R . .
C80 C 0.5142(5) 0.0011(5) 0.2429(5) 0.0518(15) Uani 1 1 d U . .
C81 C 0.5221(6) -0.0845(6) 0.2174(5) 0.0617(17) Uani 1 1 d U . .
H81A H 0.5812 -0.0908 0.2188 0.074 Uiso 1 1 calc R . .
C82 C 0.4404(6) -0.1619(6) 0.1891(6) 0.0711(18) Uani 1 1 d U . .
H82A H 0.4456 -0.2187 0.1721 0.085 Uiso 1 1 calc R . .
C83 C 0.3552(6) -0.1514(6) 0.1872(6) 0.0708(19) Uani 1 1 d U . .
H83A H 0.3017 -0.2018 0.1690 0.085 Uiso 1 1 calc R . .
C84 C 0.3455(6) -0.0672(6) 0.2118(6) 0.0649(18) Uani 1 1 d U . .
H84A H 0.2861 -0.0617 0.2100 0.078 Uiso 1 1 calc R . .
C85 C 0.4238(5) 0.0080(6) 0.2388(5) 0.0532(15) Uani 1 1 d U . .
H85A H 0.4168 0.0641 0.2546 0.064 Uiso 1 1 calc R . .
C100 C 1.1729(5) 0.2612(5) 0.4139(5) 0.0498(15) Uani 1 1 d U . .
O1W O 0.7933(6) 1.0015(6) 0.2867(6) 0.119(3) Uani 1 1 d . . .
O2W O 0.0254(18) 0.5897(11) 0.9506(9) 0.200(10) Uani 0.60 1 d PU B 1
O2W' O 0.906(3) 0.484(3) 0.012(2) 0.244(18) Uani 0.40 1 d PU C 2
O4W O 0.290(2) 0.2487(17) 0.6439(14) 0.212(14) Uani 0.40 1 d PDU . .
O3W O 0.897(3) 0.075(3) 0.494(3) 0.222(15) Uani 0.35 1 d PU . .
O5W O 0.096(2) 0.136(2) 0.553(3) 0.18(2) Uani 0.25 1 d PD . .

loop_
_atom_site_aniso_label
_atom_site_aniso_U_11
_atom_site_aniso_U_22
_atom_site_aniso_U_33
_atom_site_aniso_U_23
_atom_site_aniso_U_13
_atom_site_aniso_U_12
W1 0.02341(16) 0.03774(19) 0.03061(17) -0.00911(12) 0.00376(11) 0.00973(12)
Co1 0.0236(6) 0.0365(8) 0.0365(7) -0.0071(6) 0.0056(5) 0.0116(6)
Co2 0.0253(7) 0.0396(8) 0.0362(7) -0.0071(6) -0.0006(5) 0.0113(6)
Co3 0.0280(7) 0.0414(8) 0.0331(7) -0.0113(6) -0.0010(5) 0.0142(6)
N1 0.023(2) 0.041(3) 0.038(3) -0.002(2) 0.005(2) 0.012(2)
N2 0.029(3) 0.050(3) 0.043(3) -0.003(3) 0.004(2) 0.013(3)
N3 0.034(3) 0.048(3) 0.041(3) -0.011(3) 0.000(2) 0.021(3)
N4 0.062(4) 0.076(5) 0.036(4) -0.017(3) -0.004(3) 0.043(4)
N5 0.047(7) 0.077(10) 0.040(9) 0.012(8) -0.010(7) 0.002(9)
N5' 0.046(8) 0.095(13) 0.032(9) 0.010(10) 0.013(7) 0.005(11)
N6 0.054(4) 0.064(5) 0.043(4) -0.007(3) -0.004(3) 0.028(4)
N7 0.044(4) 0.053(4) 0.075(5) -0.008(4) 0.025(4) 0.009(3)
N8 0.086(5) 0.082(5) 0.077(5) 0.039(5) 0.043(4) 0.056(4)
N9 0.037(3) 0.060(3) 0.044(3) 0.008(2) 0.006(3) 0.022(3)
N10 0.033(3) 0.051(3) 0.041(3) -0.006(3) 0.004(2) 0.015(3)
N11 0.030(3) 0.057(3) 0.059(2) 0.008(3) 0.008(3) 0.012(3)
N12 0.032(3) 0.046(3) 0.034(3) -0.006(3) 0.004(2) 0.013(3)
N13 0.032(3) 0.045(3) 0.042(3) -0.003(3) 0.007(2) 0.017(3)
N14 0.034(3) 0.038(3) 0.040(3) -0.002(3) 0.011(2) 0.013(2)
C1 0.029(2) 0.051(3) 0.039(3) 0.004(2) 0.008(2) 0.020(2)
C2 0.035(3) 0.049(3) 0.037(3) 0.003(2) 0.010(2) 0.022(2)
C3 0.032(3) 0.053(3) 0.043(3) -0.005(2) 0.007(2) 0.022(2)
C4 0.039(3) 0.056(3) 0.042(3) -0.003(2) 0.009(2) 0.020(2)
C5 0.037(3) 0.069(3) 0.039(3) 0.011(2) 0.0069(19) 0.013(2)
C6 0.039(3) 0.051(3) 0.038(3) -0.003(3) 0.003(2) 0.021(3)
C7 0.039(2) 0.054(3) 0.045(3) -0.005(2) 0.011(2) 0.018(2)
C8 0.063(3) 0.053(3) 0.053(3) 0.015(2) 0.021(3) 0.029(3)
C9 0.074(3) 0.067(3) 0.059(3) 0.024(3) 0.030(3) 0.031(3)
C10 0.075(3) 0.071(3) 0.067(3) 0.032(3) 0.022(3) 0.035(3)
C11 0.080(4) 0.074(4) 0.064(3) 0.023(3) 0.013(3) 0.029(3)
C12 0.066(3) 0.065(3) 0.054(3) 0.013(2) 0.008(3) 0.021(3)
C13 0.089(3) 0.076(3) 0.070(3) 0.035(3) 0.025(3) 0.032(3)
C14 0.093(3) 0.081(3) 0.074(3) 0.039(3) 0.031(3) 0.038(3)
C15 0.101(4) 0.084(3) 0.077(3) 0.047(3) 0.036(3) 0.040(3)
C16 0.115(4) 0.094(4) 0.093(4) 0.044(3) 0.027(4) 0.042(4)
C17 0.116(4) 0.097(4) 0.095(4) 0.043(4) 0.033(4) 0.042(4)
C18 0.111(4) 0.095(4) 0.093(4) 0.052(3) 0.032(4) 0.042(4)
C19 0.110(4) 0.086(4) 0.091(4) 0.048(3) 0.025(4) 0.039(3)
C20 0.101(4) 0.082(4) 0.085(3) 0.049(3) 0.025(3) 0.042(3)
C21 0.055(3) 0.066(3) 0.048(3) 0.000(3) 0.013(3) 0.011(3)
C22 0.069(3) 0.078(4) 0.057(3) -0.006(3) 0.021(3) -0.007(3)
C23 0.075(3) 0.077(3) 0.055(3) -0.007(3) 0.024(3) -0.007(3)
C24 0.060(3) 0.069(3) 0.049(3) -0.002(3) 0.020(3) 0.002(3)
C25 0.049(3) 0.063(3) 0.044(3) -0.001(3) 0.014(2) 0.013(3)
C26 0.085(3) 0.084(3) 0.057(3) -0.004(3) 0.023(3) -0.010(3)
C27 0.091(3) 0.078(3) 0.056(3) 0.001(3) 0.021(3) -0.004(3)
C28 0.086(4) 0.074(3) 0.052(3) 0.007(3) 0.019(3) -0.002(3)
C29 0.086(4) 0.074(3) 0.052(3) 0.009(3) 0.020(3) -0.002(3)
C30 0.089(4) 0.075(4) 0.054(3) 0.008(3) 0.021(3) -0.003(3)
C31 0.091(4) 0.075(4) 0.053(3) 0.010(3) 0.019(3) -0.002(4)
C32 0.091(4) 0.074(4) 0.053(3) 0.009(3) 0.018(3) -0.001(4)
C33 0.090(4) 0.075(4) 0.054(3) 0.008(3) 0.017(3) 0.001(3)
C31' 0.090(4) 0.077(4) 0.055(4) 0.007(3) 0.018(3) 0.000(4)
C32' 0.091(4) 0.075(4) 0.055(4) 0.007(3) 0.018(3) 0.000(4)
C33' 0.089(4) 0.075(4) 0.054(3) 0.008(3) 0.019(3) -0.001(3)
C29' 0.090(4) 0.077(4) 0.056(3) 0.007(3) 0.020(3) -0.003(3)
C30' 0.090(4) 0.078(4) 0.055(4) 0.006(3) 0.020(3) -0.004(4)
C28' 0.087(4) 0.075(4) 0.054(3) 0.005(3) 0.021(3) -0.001(3)
C34 0.065(3) 0.069(3) 0.061(2) 0.018(3) 0.013(3) 0.024(3)
C35 0.077(4) 0.079(4) 0.086(4) 0.036(3) 0.018(3) 0.021(3)
C36 0.068(3) 0.080(4) 0.087(4) 0.039(3) 0.034(3) 0.020(3)
C37 0.073(4) 0.072(4) 0.095(4) 0.031(3) 0.034(3) 0.025(3)
C38 0.073(4) 0.064(3) 0.086(4) 0.026(3) 0.035(3) 0.031(3)
C39 0.078(3) 0.084(3) 0.098(3) 0.035(3) 0.035(3) 0.020(3)
C40 0.086(3) 0.087(3) 0.099(3) 0.045(3) 0.028(3) 0.017(3)
C41 0.083(4) 0.094(4) 0.094(4) 0.048(3) 0.030(3) 0.015(3)
C42 0.088(4) 0.095(4) 0.104(4) 0.049(4) 0.029(4) 0.014(4)
C43 0.088(4) 0.099(4) 0.094(4) 0.055(3) 0.029(3) 0.014(4)
C44 0.098(4) 0.098(4) 0.101(4) 0.055(4) 0.026(4) 0.008(4)
C45 0.103(4) 0.099(4) 0.104(4) 0.050(4) 0.019(4) 0.011(4)
C46 0.098(4) 0.098(4) 0.101(4) 0.049(4) 0.022(4) 0.011(4)
C47 0.035(3) 0.059(3) 0.042(3) -0.002(3) 0.004(2) 0.016(2)
C48 0.037(3) 0.061(3) 0.044(3) 0.002(3) 0.008(2) 0.010(3)
C49 0.030(3) 0.057(3) 0.043(3) 0.007(3) 0.004(2) 0.014(2)
C50 0.030(3) 0.053(3) 0.041(3) 0.004(3) -0.001(2) 0.016(2)
C51 0.033(3) 0.053(3) 0.043(3) 0.001(3) 0.006(2) 0.020(3)
C52 0.035(2) 0.059(3) 0.045(2) 0.009(2) 0.008(2) 0.012(2)
C53 0.039(3) 0.064(3) 0.050(3) 0.009(2) 0.005(2) 0.010(2)
C54 0.037(3) 0.062(3) 0.050(3) 0.017(2) 0.005(2) 0.005(2)
C55 0.041(2) 0.059(3) 0.059(3) 0.013(2) 0.007(2) 0.006(2)
C56 0.042(3) 0.067(3) 0.063(3) 0.011(3) 0.008(2) 0.004(2)
C57 0.043(3) 0.080(4) 0.065(3) 0.012(3) 0.005(3) -0.004(3)
C58 0.051(3) 0.089(4) 0.062(3) 0.009(3) -0.001(3) -0.012(3)
C59 0.048(3) 0.082(4) 0.054(3) 0.008(3) 0.003(3) -0.007(3)
C60 0.054(3) 0.076(4) 0.054(3) 0.003(3) 0.001(3) 0.036(3)
C61 0.061(3) 0.084(4) 0.050(3) 0.009(3) 0.005(3) 0.035(3)
C62 0.055(3) 0.077(3) 0.053(3) 0.019(3) 0.014(3) 0.022(3)
C63 0.058(3) 0.066(3) 0.053(3) 0.021(3) 0.020(3) 0.018(3)
C64 0.048(3) 0.062(3) 0.049(3) 0.012(3) 0.020(2) 0.019(2)
C65 0.067(3) 0.083(3) 0.058(3) 0.023(3) 0.013(3) 0.019(3)
C66 0.079(3) 0.077(3) 0.059(3) 0.031(3) 0.015(3) 0.011(3)
C67 0.083(3) 0.078(3) 0.063(3) 0.033(3) 0.012(3) 0.010(3)
C68 0.082(4) 0.080(4) 0.062(3) 0.034(3) 0.010(3) 0.014(3)
C69 0.083(4) 0.081(4) 0.062(3) 0.035(3) 0.008(3) 0.016(4)
C72 0.087(4) 0.082(4) 0.065(3) 0.033(3) 0.008(3) 0.012(4)
C71 0.089(4) 0.081(4) 0.067(4) 0.034(3) 0.007(4) 0.012(4)
C71' 0.085(4) 0.081(4) 0.064(4) 0.035(4) 0.009(4) 0.016(4)
C69' 0.081(4) 0.079(4) 0.060(4) 0.036(4) 0.009(4) 0.013(4)
C72' 0.083(4) 0.082(4) 0.062(3) 0.034(3) 0.010(3) 0.014(4)
C68' 0.082(4) 0.081(4) 0.062(3) 0.033(4) 0.010(3) 0.013(4)
C70 0.098(4) 0.087(4) 0.069(3) 0.032(3) 0.010(3) 0.011(3)
C73 0.033(3) 0.054(3) 0.060(3) -0.004(3) 0.012(2) 0.016(2)
C74 0.033(3) 0.049(3) 0.060(3) -0.004(3) 0.009(2) 0.012(2)
C75 0.031(3) 0.045(3) 0.049(3) 0.007(2) 0.013(2) 0.013(2)
C76 0.030(3) 0.053(3) 0.049(3) 0.008(3) 0.010(2) 0.014(3)
C77 0.032(3) 0.041(3) 0.044(3) 0.007(3) 0.009(2) 0.013(2)
C78 0.031(2) 0.046(3) 0.051(3) 0.009(2) 0.010(2) 0.011(2)
C79 0.035(2) 0.049(3) 0.052(3) 0.012(2) 0.013(2) 0.009(2)
C80 0.040(2) 0.049(3) 0.054(3) 0.014(2) 0.011(2) 0.009(2)
C81 0.045(3) 0.053(3) 0.066(3) 0.013(3) 0.006(3) 0.009(3)
C82 0.054(3) 0.058(3) 0.074(3) 0.015(3) 0.004(3) 0.003(3)
C83 0.051(3) 0.060(3) 0.071(3) 0.013(3) 0.008(3) -0.004(3)
C84 0.048(3) 0.059(3) 0.062(3) 0.009(3) 0.010(3) 0.005(3)
C85 0.041(3) 0.053(3) 0.054(3) 0.015(2) 0.014(2) 0.008(2)
C100 0.041(3) 0.053(3) 0.045(3) 0.005(2) 0.011(2) 0.023(2)
O1W 0.099(6) 0.119(7) 0.136(8) 0.048(6) 0.042(6) 0.032(5)
O2W 0.37(3) 0.096(11) 0.061(9) 0.014(8) -0.055(13) 0.061(14)
O2W' 0.30(4) 0.25(3) 0.13(2) 0.03(2) 0.07(2) 0.07(3)
O4W 0.42(4) 0.105(18) 0.076(15) 0.034(14) 0.08(2) 0.03(2)
O3W 0.222(15) 0.222(15) 0.222(15) 0.094(6) 0.064(4) 0.075(5)
O5W 0.20(4) 0.18(4) 0.35(7) 0.21(5) 0.22(5) 0.12(3)

loop_
_atom_type_symbol
_atom_type_description
_atom_type_scat_dispersion_real
_atom_type_scat_dispersion_imag
_atom_type_scat_source
C C 0.0033 0.0016 'International Tables Vol C Tables 4.2.6.8 and 6.1.1.4'
H H 0.0000 0.0000 'International Tables Vol C Tables 4.2.6.8 and 6.1.1.4'
N N 0.0061 0.0033 'International Tables Vol C Tables 4.2.6.8 and 6.1.1.4'
O O 0.0106 0.0060 'International Tables Vol C Tables 4.2.6.8 and 6.1.1.4'
Co Co 0.3494 0.9721 'International Tables Vol C Tables 4.2.6.8 and 6.1.1.4'
W W -0.8490 6.8722 'International Tables Vol C Tables 4.2.6.8 and 6.1.1.4'

loop_
_geom_angle_atom_site_label_1
_geom_angle_atom_site_label_2
_geom_angle_atom_site_label_3
_geom_angle
_geom_angle_site_symmetry_1
_geom_angle_site_symmetry_3
C7 W1 C3 71.3(3) . .
C7 W1 C1 80.4(3) . .
C3 W1 C1 135.9(3) . .
C7 W1 C5 144.8(3) . .
C3 W1 C5 76.5(3) . .
C1 W1 C5 115.4(3) . .
C7 W1 C6 82.8(3) . .
C3 W1 C6 72.8(3) . .
C1 W1 C6 70.7(3) . .
C5 W1 C6 74.3(3) . .
C7 W1 C4 103.5(3) . .
C3 W1 C4 74.4(3) . .
C1 W1 C4 146.6(3) . .
C5 W1 C4 80.7(3) . .
C6 W1 C4 142.5(3) . .
C7 W1 C2 144.4(3) . .
C3 W1 C2 141.2(3) . .
C1 W1 C2 78.4(3) . .
C5 W1 C2 70.7(3) . .
C6 W1 C2 116.0(3) . .
C4 W1 C2 80.2(3) . .
C7 W1 C100 73.6(3) . .
C3 W1 C100 125.0(3) . .
C1 W1 C100 75.1(3) . .
C5 W1 C100 139.2(3) . .
C6 W1 C100 141.1(3) . .
C4 W1 C100 74.4(3) . .
C2 W1 C100 73.5(3) . .
N1 Co1 N1 180.0(3) . 2_766
N1 Co1 N13 91.3(2) . 2_766
N1 Co1 N13 88.7(2) 2_766 2_766
N1 Co1 N14 89.8(2) . 2_766
N1 Co1 N14 90.2(2) 2_766 2_766
N13 Co1 N14 93.4(2) 2_766 2_766
N1 Co1 N14 90.2(2) . .
N1 Co1 N14 89.8(2) 2_766 .
N13 Co1 N14 86.6(2) 2_766 .
N14 Co1 N14 180.0(5) 2_766 .
N2 Co2 N2 180.0(2) . 2_866
N2 Co2 N9 90.5(2) . 2_866
N2 Co2 N9 89.5(2) 2_866 2_866
N2 Co2 N10 90.5(2) . 2_866
N2 Co2 N10 89.5(2) 2_866 2_866
N9 Co2 N10 85.4(2) 2_866 2_866
N3 Co3 N3 180.0(5) 2_755 .
N3 Co3 N12 91.5(2) 2_755 2_755
N3 Co3 N12 88.5(2) . 2_755
N3 Co3 N12 88.5(2) 2_755 .
N3 Co3 N12 91.5(2) . .
N12 Co3 N12 180.0(3) 2_755 .
N3 Co3 N11 91.4(3) 2_755 .
N3 Co3 N11 88.6(3) . .
N12 Co3 N11 86.8(2) 2_755 .
N12 Co3 N11 93.2(2) . .
N3 Co3 N11 88.6(3) 2_755 2_755
N3 Co3 N11 91.4(3) . 2_755
N12 Co3 N11 93.2(2) 2_755 2_755
N12 Co3 N11 86.8(2) . 2_755
N11 Co3 N11 180.0(2) . 2_755
C1 N1 Co1 172.4(6) . .
C2 N2 Co2 171.8(6) . .
C3 N3 Co3 172.2(7) . .
C8 N9 C12 116.4(8) . .
C25 N10 C21 116.6(7) . .
C38 N11 C34 114.9(8) . .
C38 N11 Co3 119.7(6) . .
C34 N11 Co3 124.7(6) . .
C51 N12 C47 114.7(6) . .
C51 N12 Co3 119.6(5) . .
C47 N12 Co3 125.2(5) . .
C60 N13 C64 114.9(7) . .
C77 N14 C73 116.0(6) . .
C77 N14 Co1 121.5(5) . .
C73 N14 Co1 122.4(5) . .
N1 C1 W1 175.5(6) . .
N2 C2 W1 174.3(7) . .
N3 C3 W1 175.9(7) . .
N4 C4 W1 177.9(8) . .
N5' C5 N5 35.6(13) . .
N5' C5 W1 161.1(16) . .
N5 C5 W1 163.0(12) . .
N6 C6 W1 176.5(7) . .
N7 C7 W1 175.9(7) . .
N9 C8 C9 122.8(8) . .
N9 C8 H8A 118.6 . .
C9 C8 H8A 118.6 . .
C8 C9 C10 121.2(9) . .
C8 C9 H9A 119.4 . .
C10 C9 H9A 119.4 . .
C11 C10 C9 114.8(9) . .
C11 C10 C13 120.5(9) . .
C9 C10 C13 124.7(10) . .
C12 C11 C10 121.1(9) . .
C12 C11 H11A 119.5 . .
C10 C11 H11A 119.5 . .
N9 C12 C11 123.2(9) . .
N9 C12 H12A 118.4 . .
C11 C12 H12A 118.4 . .
C14 C13 C10 125.4(10) . .
C14 C13 H13A 117.3 . .
C10 C13 H13A 117.3 . .
C13 C14 C15 128.1(10) . .
C13 C14 H14A 115.9 . .
C15 C14 H14A 115.9 . .
C20 C15 C16 119.5(10) . .
C20 C15 C14 124.1(10) . .
C16 C15 C14 115.2(10) . .
C17 C16 C15 120.6(12) . .
C17 C16 H16A 119.7 . .
C15 C16 H16A 119.7 . .
C16 C17 C18 115.6(12) . .
C16 C17 H17A 122.2 . .
C18 C17 H17A 122.2 . .
C19 C18 C17 122.5(11) . .
C19 C18 H18A 118.7 . .
C17 C18 H18A 118.7 . .
C20 C19 C18 118.2(11) . .
C20 C19 H19A 120.9 . .
C18 C19 H19A 120.9 . .
C15 C20 C19 121.9(11) . .
C15 C20 H20A 119.0 . .
C19 C20 H20A 119.0 . .
N10 C21 C22 124.2(8) . .
N10 C21 H21A 117.9 . .
C22 C21 H21A 117.9 . .
C21 C22 C23 119.2(9) . .
C21 C22 H22A 120.4 . .
C23 C22 H22A 120.4 . .
C24 C23 C22 116.3(9) . .
C24 C23 C26 124.8(9) . .
C22 C23 C26 118.7(9) . .
C23 C24 C25 120.4(8) . .
C23 C24 H24A 119.8 . .
C25 C24 H24A 119.8 . .
N10 C25 C24 123.1(8) . .
N10 C25 H25A 118.4 . .
C24 C25 H25A 118.4 . .
C27 C26 C23 122.9(10) . .
C27 C26 H26A 118.5 . .
C23 C26 H26A 118.5 . .
C26 C27 C28 109.9(12) . .
C26 C27 C28' 145.7(12) . .
C28 C27 C28' 47.1(11) . .
C26 C27 H27A 125.1 . .
C28 C27 H27A 125.1 . .
C28' C27 H27A 82.7 . .
C29 C28 C33 120.1(17) . .
C29 C28 C27 135.6(18) . .
C33 C28 C27 104.4(18) . .
C30 C29 C28 122(2) . .
C30 C29 H29A 119.2 . .
C28 C29 H29A 119.2 . .
C29 C30 C31 117(2) . .
C29 C30 H30A 121.7 . .
C31 C30 H30A 121.7 . .
C32 C31 C30 123.3(19) . .
C32 C31 H31A 118.4 . .
C30 C31 H31A 118.4 . .
C31 C32 C33 121(2) . .
C31 C32 H32A 119.4 . .
C33 C32 H32A 119.4 . .
C28 C33 C32 117(2) . .
C28 C33 H33A 121.5 . .
C32 C33 H33A 121.5 . .
C32' C31' C30' 112(2) . .
C32' C31' H31B 124.1 . .
C30' C31' H31B 124.1 . .
C31' C32' C33' 126(2) . .
C31' C32' H32B 117.0 . .
C33' C32' H32B 117.0 . .
C28' C33' C32' 123(2) . .
C28' C33' H33B 118.7 . .
C32' C33' H33B 118.7 . .
C30' C29' C28' 120(2) . .
C30' C29' H29B 119.9 . .
C28' C29' H29B 119.9 . .
C29' C30' C31' 124(2) . .
C29' C30' H30B 118.1 . .
C31' C30' H30B 118.1 . .
C33' C28' C29' 113(2) . .
C33' C28' C27 132(2) . .
C29' C28' C27 113(2) . .
C35 C34 N11 124.5(10) . .
C35 C34 H34A 117.8 . .
N11 C34 H34A 117.8 . .
C34 C35 C36 121.2(11) . .
C34 C35 H35A 119.4 . .
C36 C35 H35A 119.4 . .
C37 C36 C35 117.0(10) . .
C37 C36 C39 125.7(10) . .
C35 C36 C39 117.3(10) . .
C36 C37 C38 120.4(10) . .
C36 C37 H37A 119.8 . .
C38 C37 H37A 119.8 . .
N11 C38 C37 122.0(10) . .
N11 C38 H38A 119.0 . .
C37 C38 H38A 119.0 . .
C40 C39 C36 122.8(12) . .
C40 C39 H39A 118.6 . .
C36 C39 H39A 118.6 . .
C39 C40 C41 126.0(12) . .
C39 C40 H40A 117.0 . .
C41 C40 H40A 117.0 . .
C46 C41 C42 123.8(12) . .
C46 C41 C40 114.5(11) . .
C42 C41 C40 121.4(12) . .
C41 C42 C43 115.3(12) . .
C41 C42 H42A 122.4 . .
C43 C42 H42A 122.4 . .
C44 C43 C42 119.9(12) . .
C44 C43 H43A 120.1 . .
C42 C43 H43A 120.1 . .
C43 C44 C45 123.2(13) . .
C43 C44 H44A 118.4 . .
C45 C44 H44A 118.4 . .
C44 C45 C46 120.3(14) . .
C44 C45 H45A 119.9 . .
C46 C45 H45A 119.9 . .
C41 C46 C45 117.2(13) . .
C41 C46 H46A 121.4 . .
C45 C46 H46A 121.4 . .
N12 C47 C48 124.3(7) . .
N12 C47 H47A 117.8 . .
C48 C47 H47A 117.8 . .
C47 C48 C49 119.6(7) . .
C47 C48 H48A 120.2 . .
C49 C48 H48A 120.2 . .
C50 C49 C48 116.6(7) . .
C50 C49 C52 123.3(7) . .
C48 C49 C52 120.0(7) . .
C51 C50 C49 119.4(7) . .
C51 C50 H50A 120.3 . .
C49 C50 H50A 120.3 . .
N12 C51 C50 125.2(7) . .
N12 C51 H51A 117.4 . .
C50 C51 H51A 117.4 . .
C53 C52 C49 124.9(8) . .
C53 C52 H52A 117.5 . .
C49 C52 H52A 117.5 . .
C52 C53 C54 128.3(8) . .
C52 C53 H53A 115.9 . .
C54 C53 H53A 115.9 . .
C55 C54 C59 117.4(8) . .
C55 C54 C53 124.1(8) . .
C59 C54 C53 118.5(8) . .
C54 C55 C56 122.4(8) . .
C54 C55 H55A 118.8 . .
C56 C55 H55A 118.8 . .
C57 C56 C55 119.1(9) . .
C57 C56 H56A 120.5 . .
C55 C56 H56A 120.5 . .
C56 C57 C58 120.4(9) . .
C56 C57 H57A 119.8 . .
C58 C57 H57A 119.8 . .
C57 C58 C59 120.1(9) . .
C57 C58 H58A 120.0 . .
C59 C58 H58A 120.0 . .
C58 C59 C54 120.6(9) . .
C58 C59 H59A 119.7 . .
C54 C59 H59A 119.7 . .
N13 C60 C61 124.5(9) . .
N13 C60 H60A 117.7 . .
C61 C60 H60A 117.7 . .
C62 C61 C60 120.5(9) . .
C62 C61 H61A 119.8 . .
C60 C61 H61A 119.8 . .
C61 C62 C63 116.2(9) . .
C61 C62 C65 120.0(9) . .
C63 C62 C65 123.8(9) . .
C64 C63 C62 120.0(9) . .
C64 C63 H63A 120.0 . .
C62 C63 H63A 120.0 . .
N13 C64 C63 124.0(8) . .
N13 C64 H64A 118.0 . .
C63 C64 H64A 118.0 . .
C66 C65 C62 125.7(10) . .
C66 C65 H65A 117.1 . .
C62 C65 H65A 117.1 . .
C65 C66 C67 126.7(10) . .
C65 C66 H66A 116.6 . .
C67 C66 H66A 116.6 . .
C68' C67 C72 100.2(16) . .
C68' C67 C68 34.4(11) . .
C72 C67 C68 129.1(14) . .
C68' C67 C66 132.6(16) . .
C72 C67 C66 113.3(12) . .
C68 C67 C66 116.4(13) . .
C68' C67 C72' 108.5(16) . .
C72 C67 C72' 49.6(11) . .
C68 C67 C72' 110.8(13) . .
C66 C67 C72' 118.7(11) . .
C67 C68 C69 114.1(18) . .
C67 C68 H68A 123.0 . .
C69 C68 H68A 123.0 . .
C68 C69 C70 123.4(17) . .
C68 C69 H69A 118.3 . .
C70 C69 H69A 118.3 . .
C67 C72 C71 116.2(18) . .
C67 C72 H72A 121.9 . .
C71 C72 H72A 121.9 . .
C72 C71 C70 123.3(17) . .
C72 C71 H71A 118.4 . .
C70 C71 H71A 118.4 . .
C72' C71' C70 111(2) . .
C72' C71' H71B 124.6 . .
C70 C71' H71B 124.6 . .
C70 C69' C68' 120(2) . .
C70 C69' H69B 119.9 . .
C68' C69' H69B 119.9 . .
C71' C72' C67 121(2) . .
C71' C72' H72B 119.4 . .
C67 C72' H72B 119.4 . .
C67 C68' C69' 129(2) . .
C67 C68' H68C 115.4 . .
C69' C68' H68C 115.4 . .
C69' C70 C71 95.7(18) . .
C69' C70 C69 31.0(14) . .
C71 C70 C69 108.5(13) . .
C69' C70 C71' 129.5(18) . .
C71 C70 C71' 55.3(11) . .
C69 C70 C71' 113.4(13) . .
N14 C73 C74 123.2(7) . .
N14 C73 H73A 118.4 . .
C74 C73 H73A 118.4 . .
C73 C74 C75 121.2(8) . .
C73 C74 H74A 119.4 . .
C75 C74 H74A 119.4 . .
C74 C75 C76 114.6(7) . .
C74 C75 C78 124.3(7) . .
C76 C75 C78 121.1(6) . .
C77 C76 C75 121.3(7) . .
C77 C76 H76A 119.3 . .
C75 C76 H76A 119.3 . .
N14 C77 C76 123.7(7) . .
N14 C77 H77A 118.2 . .
C76 C77 H77A 118.2 . .
C79 C78 C75 123.9(7) . .
C79 C78 H78A 118.1 . .
C75 C78 H78A 118.1 . .
C78 C79 C80 126.1(7) . .
C78 C79 H79A 116.9 . .
C80 C79 H79A 116.9 . .
C81 C80 C85 118.2(7) . .
C81 C80 C79 117.2(7) . .
C85 C80 C79 124.5(7) . .
C80 C81 C82 120.5(8) . .
C80 C81 H81A 119.7 . .
C82 C81 H81A 119.7 . .
C83 C82 C81 118.9(9) . .
C83 C82 H82A 120.5 . .
C81 C82 H82A 120.5 . .
C82 C83 C84 121.6(9) . .
C82 C83 H83A 119.2 . .
C84 C83 H83A 119.2 . .
C85 C84 C83 120.0(8) . .
C85 C84 H84A 120.0 . .
C83 C84 H84A 120.0 . .
C84 C85 C80 120.8(8) . .
C84 C85 H85A 119.6 . .
C80 C85 H85A 119.6 . .
N8 C100 W1 177.9(7) . .

loop_
_geom_bond_atom_site_label_1
_geom_bond_atom_site_label_2
_geom_bond_distance
_geom_bond_site_symmetry_2
W1 C7 2.131(8) .
W1 C3 2.153(7) .
W1 C1 2.157(7) .
W1 C5 2.157(8) .
W1 C6 2.157(8) .
W1 C4 2.162(8) .
W1 C2 2.167(8) .
W1 C100 2.168(9) .
Co1 N1 2.125(5) .
Co1 N1 2.125(5) 2_766
Co1 N13 2.148(6) 2_766
Co1 N14 2.182(6) 2_766
Co1 N14 2.182(6) .
Co2 N2 2.111(6) .
Co2 N2 2.111(6) 2_866
Co2 N9 2.157(7) 2_866
Co2 N10 2.215(6) 2_866
Co3 N3 2.094(6) 2_755
Co3 N3 2.094(6) .
Co3 N12 2.162(5) 2_755
Co3 N12 2.162(5) .
Co3 N11 2.165(7) .
Co3 N11 2.165(7) 2_755
N1 C1 1.160(8) .
N2 C2 1.134(9) .
N3 C3 1.148(9) .
N4 C4 1.148(9) .
N5 C5 1.20(2) .
N5' C5 1.14(2) .
N6 C6 1.142(10) .
N7 C7 1.164(10) .
N8 C100 1.141(10) .
N9 C8 1.334(10) .
N9 C12 1.344(11) .
N10 C25 1.335(10) .
N10 C21 1.339(10) .
N11 C38 1.342(11) .
N11 C34 1.370(11) .
N12 C51 1.333(9) .
N12 C47 1.347(9) .
N13 C60 1.319(10) .
N13 C64 1.361(10) .
N14 C77 1.325(9) .
N14 C73 1.361(9) .
C8 C9 1.381(12) .
C8 H8A 0.9300 .
C9 C10 1.388(12) .
C9 H9A 0.9300 .
C10 C11 1.386(13) .
C10 C13 1.447(13) .
C11 C12 1.370(13) .
C11 H11A 0.9300 .
C12 H12A 0.9300 .
C13 C14 1.267(13) .
C13 H13A 0.9300 .
C14 C15 1.475(14) .
C14 H14A 0.9300 .
C15 C20 1.359(13) .
C15 C16 1.433(15) .
C16 C17 1.391(16) .
C16 H16A 0.9300 .
C17 C18 1.451(16) .
C17 H17A 0.9300 .
C18 C19 1.392(15) .
C18 H18A 0.9300 .
C19 C20 1.366(14) .
C19 H19A 0.9300 .
C20 H20A 0.9300 .
C21 C22 1.357(12) .
C21 H21A 0.9300 .
C22 C23 1.421(13) .
C22 H22A 0.9300 .
C23 C24 1.367(12) .
C23 C26 1.436(13) .
C24 C25 1.385(11) .
C24 H24A 0.9300 .
C25 H25A 0.9300 .
C26 C27 1.356(14) .
C26 H26A 0.9300 .
C27 C28 1.56(2) .
C27 C28' 1.64(3) .
C27 H27A 0.9300 .
C28 C29 1.39(3) .
C28 C33 1.42(3) .
C29 C30 1.36(2) .
C29 H29A 0.9300 .
C30 C31 1.44(3) .
C30 H30A 0.9300 .
C31 C32 1.28(3) .
C31 H31A 0.9300 .
C32 C33 1.43(3) .
C32 H32A 0.9300 .
C33 H33A 0.9300 .
C31' C32' 1.29(3) .
C31' C30' 1.42(3) .
C31' H31B 0.9300 .
C32' C33' 1.39(3) .
C32' H32B 0.9300 .
C33' C28' 1.35(3) .
C33' H33B 0.9300 .
C29' C30' 1.34(3) .
C29' C28' 1.44(3) .
C29' H29B 0.9300 .
C30' H30B 0.9300 .
C34 C35 1.343(13) .
C34 H34A 0.9300 .
C35 C36 1.365(14) .
C35 H35A 0.9300 .
C36 C37 1.356(14) .
C36 C39 1.540(12) .
C37 C38 1.428(14) .
C37 H37A 0.9300 .
C38 H38A 0.9300 .
C39 C40 1.222(14) .
C39 H39A 0.9300 .
C40 C41 1.545(15) .
C40 H40A 0.9300 .
C41 C46 1.342(16) .
C41 C42 1.429(16) .
C42 C43 1.439(15) .
C42 H42A 0.9300 .
C43 C44 1.332(16) .
C43 H43A 0.9300 .
C44 C45 1.354(16) .
C44 H44A 0.9300 .
C45 C46 1.419(16) .
C45 H45A 0.9300 .
C46 H46A 0.9300 .
C47 C48 1.373(10) .
C47 H47A 0.9300 .
C48 C49 1.393(10) .
C48 H48A 0.9300 .
C49 C50 1.381(10) .
C49 C52 1.466(10) .
C50 C51 1.376(9) .
C50 H50A 0.9300 .
C51 H51A 0.9300 .
C52 C53 1.314(10) .
C52 H52A 0.9300 .
C53 C54 1.460(10) .
C53 H53A 0.9300 .
C54 C55 1.361(11) .
C54 C59 1.405(11) .
C55 C56 1.393(11) .
C55 H55A 0.9300 .
C56 C57 1.362(12) .
C56 H56A 0.9300 .
C57 C58 1.375(13) .
C57 H57A 0.9300 .
C58 C59 1.379(12) .
C58 H58A 0.9300 .
C59 H59A 0.9300 .
C60 C61 1.390(13) .
C60 H60A 0.9300 .
C61 C62 1.360(13) .
C61 H61A 0.9300 .
C62 C63 1.396(12) .
C62 C65 1.489(13) .
C63 C64 1.370(12) .
C63 H63A 0.9300 .
C64 H64A 0.9300 .
C65 C66 1.280(13) .
C65 H65A 0.9300 .
C66 C67 1.482(13) .
C66 H66A 0.9300 .
C67 C68' 1.29(2) .
C67 C72 1.31(2) .
C67 C68 1.40(2) .
C67 C72' 1.67(3) .
C68 C69 1.40(2) .
C68 H68A 0.9300 .
C69 C70 1.51(2) .
C69 H69A 0.9300 .
C72 C71 1.39(2) .
C72 H72A 0.9300 .
C71 C70 1.51(2) .
C71 H71A 0.9300 .
C71' C72' 1.39(3) .
C71' C70 1.56(3) .
C71' H71B 0.9300 .
C69' C70 1.08(3) .
C69' C68' 1.45(3) .
C69' H69B 0.9300 .
C72' H72B 0.9300 .
C68' H68C 0.9300 .
C73 C74 1.368(10) .
C73 H73A 0.9300 .
C74 C75 1.392(10) .
C74 H74A 0.9300 .
C75 C76 1.400(10) .
C75 C78 1.452(10) .
C76 C77 1.371(10) .
C76 H76A 0.9300 .
C77 H77A 0.9300 .
C78 C79 1.343(10) .
C78 H78A 0.9300 .
C79 C80 1.463(10) .
C79 H79A 0.9300 .
C80 C81 1.400(11) .
C80 C85 1.402(11) .
C81 C82 1.425(11) .
C81 H81A 0.9300 .
C82 C83 1.350(12) .
C82 H82A 0.9300 .
C83 C84 1.391(13) .
C83 H83A 0.9300 .
C84 C85 1.375(11) .
C84 H84A 0.9300 .
C85 H85A 0.9300 .
